data_1520750
loop_
_publ_author_name
'Ekkert, Olga'
'White, Andrew J. P.'
'Toms, Harold'
'Crimmin, Mark R.'

_publ_section_title
;
 Addition of aluminium, zinc and magnesium hydrides to rhodium(iii)
;
_journal_issue 10
_journal_name_full 'Chem. Sci.'
_journal_page_first 5617
_journal_paper_doi 10.1039/C5SC01309G
_journal_volume 6
_journal_year 2015
_chemical_formula_moiety 'C66 H92 Al2 N4 Rh2, C6 H6'
_chemical_formula_sum 'C72 H98 Al2 N4 Rh2'
_chemical_formula_weight 1279.32
_chemical_name_systematic
;
 ?
;
_space_group_crystal_system monoclinic
_space_group_IT_number 15
_space_group_name_Hall '-C 2yc'
_space_group_name_H-M_alt 'C 1 2/c 1'
_symmetry_space_group_name_Hall '-C 2yc'
_symmetry_space_group_name_H-M 'C 1 2/c 1'
_atom_sites_solution_hydrogens mixed
_audit_creation_method SHELXL
_audit_update_record
;
2015-03-30 deposited with the CCDC.
2015-07-03 downloaded from the CCDC.
;
_cell_angle_alpha 90
_cell_angle_beta 104.9583(16)
_cell_angle_gamma 90
_cell_formula_units_Z 4
_cell_length_a 17.4233(3)
_cell_length_b 16.5193(3)
_cell_length_c 23.4839(4)
_cell_measurement_reflns_used 4729
_cell_measurement_temperature 173
_cell_measurement_theta_max 73.3210
_cell_measurement_theta_min 3.7220
_cell_volume 6530.1(2)
_computing_cell_refinement 'CrysAlisPro, Agilent Technologies'
_computing_data_collection 'CrysAlisPro, Agilent Technologies'
_computing_data_reduction 'CrysAlisPro, Agilent Technologies'
_computing_molecular_graphics 'Bruker SHELXTL'
_computing_publication_material 'CIFTAB-2013 (Sheldrick, 2013)'
_computing_structure_refinement 'SHELXL-2013 (Sheldrick, 2013)'
_computing_structure_solution 'SHELXS-2013 (Sheldrick, 2013)'
_diffrn_ambient_temperature 173
_diffrn_detector_area_resol_mean 10.4115
_diffrn_measured_fraction_theta_full 0.984
_diffrn_measured_fraction_theta_max 0.952
_diffrn_measurement_device_type 'Agilent Xcalibur PX Ultra A'
_diffrn_measurement_method 'omega scans'
_diffrn_radiation_type CuK\a
_diffrn_radiation_wavelength 1.54184
_diffrn_reflns_av_R_equivalents 0.0272
_diffrn_reflns_av_unetI/netI 0.0412
_diffrn_reflns_laue_measured_fraction_full 0.984
_diffrn_reflns_laue_measured_fraction_max 0.952
_diffrn_reflns_limit_h_max 21
_diffrn_reflns_limit_h_min -17
_diffrn_reflns_limit_k_max 19
_diffrn_reflns_limit_k_min -20
_diffrn_reflns_limit_l_max 29
_diffrn_reflns_limit_l_min -22
_diffrn_reflns_number 11373
_diffrn_reflns_point_group_measured_fraction_full 0.984
_diffrn_reflns_point_group_measured_fraction_max 0.952
_diffrn_reflns_theta_full 67.684
_diffrn_reflns_theta_max 73.898
_diffrn_reflns_theta_min 3.749
_diffrn_source 'Enhance Ultra (Cu) X-ray Source'
_exptl_absorpt_coefficient_mu 4.672
_exptl_absorpt_correction_T_max 0.878
_exptl_absorpt_correction_T_min 0.636
_exptl_absorpt_correction_type analytical
_exptl_absorpt_process_details
;
CrysAlisPro, Agilent Technologies,
Version 1.171.37.35 (release 13-08-2014 CrysAlis171 .NET)
(compiled Aug 13 2014,18:06:01)
Analytical numeric absorption correction using a multifaceted crystal
model based on expressions derived by R.C. Clark & J.S. Reid.
(Clark, R. C. & Reid, J. S. (1995). Acta Cryst. A51, 887-897)
Empirical absorption correction using spherical harmonics,
implemented in SCALE3 ABSPACK scaling algorithm.
;
_exptl_crystal_colour Orange
_exptl_crystal_density_diffrn 1.301
_exptl_crystal_description blocks
_exptl_crystal_F_000 2696
_exptl_crystal_size_max 0.16
_exptl_crystal_size_mid 0.07
_exptl_crystal_size_min 0.03
_refine_diff_density_max 0.538
_refine_diff_density_min -0.569
_refine_diff_density_rms 0.068
_refine_ls_extinction_method none
_refine_ls_goodness_of_fit_ref 1.038
_refine_ls_hydrogen_treatment mixed
_refine_ls_matrix_type full
_refine_ls_number_parameters 380
_refine_ls_number_reflns 6297
_refine_ls_number_restraints 9
_refine_ls_restrained_S_all 1.037
_refine_ls_R_factor_all 0.0373
_refine_ls_R_factor_gt 0.0308
_refine_ls_shift/su_max 0.001
_refine_ls_shift/su_mean 0.000
_refine_ls_structure_factor_coef Fsqd
_refine_ls_weighting_details 'w=1/[\s^2^(Fo^2^)+(0.0412P)^2^+1.6197P] where P=(Fo^2^+2Fc^2^)/3'
_refine_ls_weighting_scheme calc
_refine_ls_wR_factor_gt 0.0764
_refine_ls_wR_factor_ref 0.0813
_reflns_Friedel_coverage 0.000
_reflns_number_gt 5458
_reflns_number_total 6297
_reflns_threshold_expression 'I > 2\s(I)'
_cod_data_source_file c5sc01309g2.cif
_cod_data_source_block 4
_cod_depositor_comments 'Adding full bibliography for 1520747--1520750.cif.'
_cod_original_cell_volume 6530.10(18)
_cod_database_code 1520750
_shelx_space_group_comment
;
The symmetry employed for this shelxl refinement is uniquely defined
by the following loop, which should always be used as a source of
symmetry information in preference to the above space-group names.
They are only intended as comments.
;
_shelxl_version_number 2013-4

loop_
_space_group_symop_operation_xyz
'x, y, z'
'-x, y, -z+1/2'
'x+1/2, y+1/2, z'
'-x+1/2, y+1/2, -z+1/2'
'-x, -y, -z'
'x, -y, z-1/2'
'-x+1/2, -y+1/2, -z'
'x+1/2, -y+1/2, z-1/2'

loop_
_atom_site_label
_atom_site_type_symbol
_atom_site_fract_x
_atom_site_fract_y
_atom_site_fract_z
_atom_site_U_iso_or_equiv
_atom_site_adp_type
_atom_site_occupancy
_atom_site_site_symmetry_order
_atom_site_calc_flag
_atom_site_refinement_flags_posn
_atom_site_refinement_flags_adp
_atom_site_refinement_flags_occupancy
_atom_site_disorder_assembly
_atom_site_disorder_group
Rh1 Rh 0.43211(2) 0.28597(2) 0.30921(2) 0.02007(7) Uani 1 1 d . . . . .
Al1 Al 0.57249(4) 0.29001(4) 0.29792(3) 0.02062(14) Uani 1 1 d . . . . .
H1 H 0.482(2) 0.214(2) 0.2924(15) 0.043(9) Uiso 1 1 d . . . . .
H2 H 0.472(2) 0.360(2) 0.2920(15) 0.047(9) Uiso 1 1 d . . . . .
N1 N 0.64449(12) 0.20860(12) 0.34590(9) 0.0245(4) Uani 1 1 d . . . . .
C1 C 0.72319(15) 0.22158(16) 0.36030(11) 0.0298(5) Uani 1 1 d . . . . .
C2 C 0.75691(15) 0.29780(18) 0.35836(12) 0.0329(6) Uani 1 1 d . . . . .
H2A H 0.8119 0.2990 0.3599 0.039 Uiso 1 1 calc R U . . .
C3 C 0.71837(15) 0.37269(17) 0.35437(11) 0.0303(5) Uani 1 1 d . . . . .
N3 N 0.63932(12) 0.38090(13) 0.33690(9) 0.0251(4) Uani 1 1 d . . . . .
C4 C 0.78011(16) 0.15219(19) 0.38181(14) 0.0401(6) Uani 1 1 d . . . . .
H4A H 0.7612 0.1038 0.3582 0.060 Uiso 1 1 calc R U . . .
H4B H 0.7829 0.1411 0.4233 0.060 Uiso 1 1 calc R U . . .
H4C H 0.8330 0.1668 0.3779 0.060 Uiso 1 1 calc R U . . .
C5 C 0.77029(17) 0.44587(19) 0.37320(14) 0.0422(7) Uani 1 1 d . . . . .
H5A H 0.7620 0.4672 0.4101 0.063 Uiso 1 1 calc R U . . .
H5B H 0.7565 0.4875 0.3425 0.063 Uiso 1 1 calc R U . . .
H5C H 0.8261 0.4305 0.3792 0.063 Uiso 1 1 calc R U . . .
C6 C 0.61909(14) 0.13388(15) 0.36765(11) 0.0268(5) Uani 1 1 d . . . . .
C7 C 0.62107(14) 0.12846(17) 0.42780(11) 0.0300(5) Uani 1 1 d . . . . .
C8 C 0.59680(16) 0.05705(17) 0.44920(12) 0.0332(5) Uani 1 1 d . . . . .
H8A H 0.5985 0.0535 0.4899 0.040 Uiso 1 1 calc R U . . .
C9 C 0.57020(16) -0.00928(17) 0.41317(13) 0.0347(6) Uani 1 1 d . . . . .
C10 C 0.57195(16) -0.00337(17) 0.35458(12) 0.0340(6) Uani 1 1 d . . . . .
H10A H 0.5559 -0.0488 0.3295 0.041 Uiso 1 1 calc R U . . .
C11 C 0.59635(15) 0.06674(16) 0.33097(11) 0.0289(5) Uani 1 1 d . . . . .
C12 C 0.65129(19) 0.19676(19) 0.46951(13) 0.0412(7) Uani 1 1 d . . . . .
H12A H 0.6275 0.2477 0.4520 0.062 Uiso 1 1 calc R U . . .
H12B H 0.7092 0.2001 0.4772 0.062 Uiso 1 1 calc R U . . .
H12C H 0.6369 0.1872 0.5066 0.062 Uiso 1 1 calc R U . . .
C13 C 0.5404(2) -0.08442(19) 0.43678(15) 0.0469(7) Uani 1 1 d . . . . .
H13A H 0.5401 -0.0758 0.4780 0.070 Uiso 1 1 calc R U . . .
H13B H 0.5753 -0.1301 0.4343 0.070 Uiso 1 1 calc R U . . .
H13C H 0.4863 -0.0964 0.4134 0.070 Uiso 1 1 calc R U . . .
C14 C 0.60332(17) 0.06599(17) 0.26847(12) 0.0356(6) Uani 1 1 d . . . . .
H14A H 0.6579 0.0520 0.2681 0.053 Uiso 1 1 calc R U . . .
H14B H 0.5901 0.1197 0.2509 0.053 Uiso 1 1 calc R U . . .
H14C H 0.5666 0.0258 0.2457 0.053 Uiso 1 1 calc R U . . .
C15 C 0.60819(14) 0.46060(15) 0.34471(11) 0.0273(5) Uani 1 1 d . . . . .
C16 C 0.59921(14) 0.52022(16) 0.30124(11) 0.0286(5) Uani 1 1 d . . . . .
C17 C 0.57057(15) 0.59599(16) 0.31201(12) 0.0308(5) Uani 1 1 d . . . . .
H17A H 0.5654 0.6369 0.2829 0.037 Uiso 1 1 calc R U . . .
C18 C 0.54937(16) 0.61393(17) 0.36349(12) 0.0351(6) Uani 1 1 d . . . . .
C19 C 0.56020(18) 0.55414(18) 0.40652(13) 0.0377(6) Uani 1 1 d . . . . .
H19A H 0.5468 0.5655 0.4424 0.045 Uiso 1 1 calc R U . . .
C20 C 0.59006(16) 0.47828(17) 0.39845(11) 0.0319(5) Uani 1 1 d . . . . .
C21 C 0.62018(16) 0.50670(16) 0.24362(12) 0.0328(5) Uani 1 1 d . . . . .
H21A H 0.6278 0.4487 0.2382 0.049 Uiso 1 1 calc R U . . .
H21B H 0.6693 0.5358 0.2440 0.049 Uiso 1 1 calc R U . . .
H21C H 0.5771 0.5268 0.2112 0.049 Uiso 1 1 calc R U . . .
C22 C 0.5157(2) 0.6958(2) 0.37173(15) 0.0470(7) Uani 1 1 d . . . . .
H22A H 0.4798 0.7135 0.3345 0.071 Uiso 1 1 calc R U . . .
H22B H 0.5592 0.7349 0.3840 0.071 Uiso 1 1 calc R U . . .
H22C H 0.4864 0.6923 0.4021 0.071 Uiso 1 1 calc R U . . .
C23 C 0.6041(2) 0.41613(19) 0.44642(13) 0.0444(7) Uani 1 1 d . . . . .
H23A H 0.6607 0.4024 0.4585 0.067 Uiso 1 1 calc R U . . .
H23B H 0.5731 0.3674 0.4319 0.067 Uiso 1 1 calc R U . . .
H23C H 0.5876 0.4379 0.4803 0.067 Uiso 1 1 calc R U . . .
C30 C 0.40615(15) 0.27426(16) 0.40247(11) 0.0292(5) Uani 1 1 d . . . . .
C31 C 0.37308(15) 0.20821(16) 0.36490(11) 0.0286(5) Uani 1 1 d . . . . .
C32 C 0.31200(14) 0.23861(17) 0.31695(11) 0.0283(5) Uani 1 1 d . . . . .
C33 C 0.31047(14) 0.32428(17) 0.32283(11) 0.0295(5) Uani 1 1 d . . . . .
C34 C 0.36990(15) 0.34588(16) 0.37502(11) 0.0288(5) Uani 1 1 d . . . . .
C35 C 0.45549(18) 0.2654(2) 0.46463(12) 0.0387(6) Uani 1 1 d . . . . .
H35A H 0.4884 0.3138 0.4760 0.058 Uiso 1 1 calc R U . . .
H35B H 0.4897 0.2177 0.4676 0.058 Uiso 1 1 calc R U . . .
H35C H 0.4206 0.2589 0.4910 0.058 Uiso 1 1 calc R U . . .
C36 C 0.38989(17) 0.12075(17) 0.37991(13) 0.0359(6) Uani 1 1 d . . . . .
H36A H 0.4468 0.1136 0.3980 0.054 Uiso 1 1 calc R U . . .
H36B H 0.3742 0.0881 0.3439 0.054 Uiso 1 1 calc R U . . .
H36C H 0.3597 0.1033 0.4076 0.054 Uiso 1 1 calc R U . . .
C37 C 0.24873(16) 0.18879(19) 0.27647(13) 0.0380(6) Uani 1 1 d . . . . .
H37A H 0.2730 0.1411 0.2634 0.057 Uiso 1 1 calc R U . . .
H37B H 0.2222 0.2214 0.2422 0.057 Uiso 1 1 calc R U . . .
H37C H 0.2097 0.1714 0.2975 0.057 Uiso 1 1 calc R U . . .
C38 C 0.24406(16) 0.37805(19) 0.28996(13) 0.0387(6) Uani 1 1 d . . . . .
H38A H 0.2341 0.3681 0.2475 0.058 Uiso 1 1 calc R U . . .
H38B H 0.2590 0.4349 0.2983 0.058 Uiso 1 1 calc R U . . .
H38C H 0.1958 0.3663 0.3026 0.058 Uiso 1 1 calc R U . . .
C39 C 0.38097(18) 0.42923(17) 0.40179(13) 0.0378(6) Uani 1 1 d . . . . .
H39A H 0.3770 0.4696 0.3706 0.057 Uiso 1 1 calc R U . . .
H39B H 0.4334 0.4329 0.4298 0.057 Uiso 1 1 calc R U . . .
H39C H 0.3397 0.4395 0.4225 0.057 Uiso 1 1 calc R U . . .
C41 C 0.2336(4) 0.1929(8) 0.4485(4) 0.036(2) Uiso 0.327(8) 1 d G U P A -1
H41A H 0.2203 0.1642 0.4122 0.044 Uiso 0.327(8) 1 calc R U P A -1
C42 C 0.2331(4) 0.2771(8) 0.4485(5) 0.035(2) Uiso 0.327(8) 1 d G U P A -1
H42A H 0.2194 0.3058 0.4122 0.042 Uiso 0.327(8) 1 calc R U P A -1
C43 C 0.2525(5) 0.3191(3) 0.5015(7) 0.046(3) Uiso 0.327(8) 1 d G U P A -1
H43A H 0.2522 0.3766 0.5015 0.055 Uiso 0.327(8) 1 calc R U P A -1
C44 C 0.2725(5) 0.2771(7) 0.5546(5) 0.040(4) Uiso 0.327(8) 1 d G U P A -1
H44A H 0.2858 0.3058 0.5908 0.048 Uiso 0.327(8) 1 calc R U P A -1
C45 C 0.2731(4) 0.1929(7) 0.5546(4) 0.039(2) Uiso 0.327(8) 1 d G U P A -1
H45A H 0.2868 0.1641 0.5908 0.047 Uiso 0.327(8) 1 calc R U P A -1
C46 C 0.2536(4) 0.1509(3) 0.5015(6) 0.040(2) Uiso 0.327(8) 1 d G U P A -1
H46A H 0.2540 0.0933 0.5015 0.048 Uiso 0.327(8) 1 calc R U P A -1
C41' C 0.2343(9) 0.1876(10) 0.4697(11) 0.049(5) Uiso 0.173(8) 1 d G U P A -2
H41B H 0.2263 0.1359 0.4515 0.059 Uiso 0.173(8) 1 calc R U P A -2
C42' C 0.2213(9) 0.2574(17) 0.4354(6) 0.040(5) Uiso 0.173(8) 1 d G U P A -2
H42B H 0.2044 0.2533 0.3937 0.048 Uiso 0.173(8) 1 calc R U P A -2
C43' C 0.2331(10) 0.3330(11) 0.4622(12) 0.056(6) Uiso 0.173(8) 1 d G U P A -2
H43B H 0.2242 0.3807 0.4387 0.067 Uiso 0.173(8) 1 calc R U P A -2
C44' C 0.2579(11) 0.3390(9) 0.5232(12) 0.044(5) Uiso 0.173(8) 1 d G U P A -2
H44B H 0.2659 0.3907 0.5415 0.053 Uiso 0.173(8) 1 calc R U P A -2
C45' C 0.2709(9) 0.2693(16) 0.5575(6) 0.045(9) Uiso 0.173(8) 1 d G U P A -2
H45B H 0.2878 0.2733 0.5993 0.054 Uiso 0.173(8) 1 calc R U P A -2
C46' C 0.2591(8) 0.1936(10) 0.5308(11) 0.029(4) Uiso 0.173(8) 1 d G U P A -2
H46B H 0.2680 0.1460 0.5542 0.034 Uiso 0.173(8) 1 calc R U P A -2

loop_
_atom_site_aniso_label
_atom_site_aniso_U_11
_atom_site_aniso_U_22
_atom_site_aniso_U_33
_atom_site_aniso_U_23
_atom_site_aniso_U_13
_atom_site_aniso_U_12
Rh1 0.02003(10) 0.02062(10) 0.01980(10) -0.00061(6) 0.00557(6) -0.00136(6)
Al1 0.0192(3) 0.0211(3) 0.0204(3) 0.0009(2) 0.0031(2) -0.0016(2)
N1 0.0219(9) 0.0256(10) 0.0227(9) 0.0028(8) 0.0001(7) -0.0005(8)
C1 0.0268(12) 0.0332(13) 0.0274(12) 0.0038(10) 0.0032(10) 0.0025(10)
C2 0.0200(11) 0.0414(15) 0.0332(13) 0.0057(11) -0.0004(10) -0.0035(10)
C3 0.0280(12) 0.0352(14) 0.0249(12) 0.0007(10) 0.0018(9) -0.0083(10)
N3 0.0252(9) 0.0259(10) 0.0223(9) 0.0007(8) 0.0025(7) -0.0056(8)
C4 0.0280(13) 0.0417(16) 0.0462(16) 0.0106(13) 0.0014(11) 0.0067(12)
C5 0.0324(14) 0.0401(16) 0.0477(17) 0.0009(13) -0.0013(12) -0.0126(12)
C6 0.0247(11) 0.0266(12) 0.0263(12) 0.0052(10) 0.0017(9) 0.0019(9)
C7 0.0271(11) 0.0342(13) 0.0259(12) 0.0047(11) 0.0015(9) 0.0012(10)
C8 0.0375(13) 0.0340(14) 0.0271(12) 0.0078(11) 0.0063(10) 0.0009(11)
C9 0.0354(13) 0.0297(13) 0.0385(14) 0.0100(11) 0.0088(11) 0.0033(11)
C10 0.0372(13) 0.0251(12) 0.0377(14) 0.0011(11) 0.0063(11) -0.0016(11)
C11 0.0290(12) 0.0265(12) 0.0289(12) 0.0044(10) 0.0032(9) 0.0030(10)
C12 0.0478(16) 0.0428(16) 0.0288(13) -0.0018(12) 0.0024(12) -0.0064(13)
C13 0.0601(19) 0.0345(15) 0.0492(17) 0.0093(14) 0.0198(15) -0.0043(14)
C14 0.0441(15) 0.0305(13) 0.0319(13) 0.0038(11) 0.0090(11) 0.0014(12)
C15 0.0257(11) 0.0261(12) 0.0281(12) -0.0044(10) 0.0033(9) -0.0069(9)
C16 0.0268(11) 0.0280(12) 0.0291(12) -0.0021(10) 0.0037(9) -0.0070(10)
C17 0.0302(12) 0.0260(12) 0.0325(13) 0.0000(11) 0.0014(10) -0.0052(10)
C18 0.0367(13) 0.0306(13) 0.0364(14) -0.0070(11) 0.0067(11) -0.0063(11)
C19 0.0457(15) 0.0366(14) 0.0319(13) -0.0082(12) 0.0120(11) -0.0070(12)
C20 0.0360(13) 0.0300(13) 0.0282(12) -0.0040(11) 0.0054(10) -0.0091(11)
C21 0.0366(13) 0.0285(13) 0.0341(13) 0.0012(11) 0.0106(11) -0.0021(11)
C22 0.0544(18) 0.0379(16) 0.0485(18) -0.0097(14) 0.0129(15) 0.0037(14)
C23 0.0652(19) 0.0374(15) 0.0328(14) 0.0000(13) 0.0165(14) -0.0066(14)
C30 0.0326(12) 0.0307(13) 0.0275(12) 0.0005(10) 0.0134(10) -0.0033(10)
C31 0.0306(12) 0.0302(13) 0.0300(12) 0.0008(10) 0.0167(10) -0.0064(10)
C32 0.0236(11) 0.0340(13) 0.0302(12) -0.0026(11) 0.0120(9) -0.0052(10)
C33 0.0244(11) 0.0372(14) 0.0296(12) 0.0010(11) 0.0122(9) 0.0036(10)
C34 0.0325(12) 0.0312(13) 0.0270(12) -0.0019(10) 0.0157(10) -0.0010(10)
C35 0.0489(16) 0.0433(16) 0.0239(12) 0.0045(12) 0.0096(11) -0.0072(13)
C36 0.0418(14) 0.0302(14) 0.0386(14) 0.0007(11) 0.0158(12) -0.0058(11)
C37 0.0274(12) 0.0476(16) 0.0403(15) -0.0089(13) 0.0113(11) -0.0110(12)
C38 0.0307(13) 0.0443(16) 0.0435(15) 0.0059(13) 0.0140(11) 0.0087(12)
C39 0.0501(16) 0.0302(14) 0.0366(14) -0.0073(12) 0.0173(12) -0.0017(12)

loop_
_atom_type_symbol
_atom_type_description
_atom_type_scat_dispersion_real
_atom_type_scat_dispersion_imag
_atom_type_scat_source
C C 0.0181 0.0091 'International Tables Vol C Tables 4.2.6.8 and 6.1.1.4'
H H 0.0000 0.0000 'International Tables Vol C Tables 4.2.6.8 and 6.1.1.4'
Al Al 0.2130 0.2455 'International Tables Vol C Tables 4.2.6.8 and 6.1.1.4'
N N 0.0311 0.0180 'International Tables Vol C Tables 4.2.6.8 and 6.1.1.4'
Rh Rh 0.0927 3.6045 'International Tables Vol C Tables 4.2.6.8 and 6.1.1.4'

loop_
_geom_angle_atom_site_label_1
_geom_angle_atom_site_label_2
_geom_angle_atom_site_label_3
_geom_angle
_geom_angle_site_symmetry_1
_geom_angle_site_symmetry_3
C31 Rh1 C32 36.56(10) . .
C31 Rh1 C33 60.36(9) . .
C32 Rh1 C33 36.06(10) . .
C31 Rh1 C34 59.85(9) . .
C32 Rh1 C34 59.95(9) . .
C33 Rh1 C34 35.94(9) . .
C31 Rh1 C30 35.95(9) . .
C32 Rh1 C30 59.90(9) . .
C33 Rh1 C30 59.41(9) . .
C34 Rh1 C30 35.20(9) . .
C31 Rh1 Al1 134.17(7) . 2_655
C32 Rh1 Al1 107.30(7) . 2_655
C33 Rh1 Al1 109.87(7) . 2_655
C34 Rh1 Al1 139.37(7) . 2_655
C30 Rh1 Al1 167.12(7) . 2_655
C31 Rh1 Al1 132.25(7) . .
C32 Rh1 Al1 161.45(7) . .
C33 Rh1 Al1 162.47(7) . .
C34 Rh1 Al1 133.47(7) . .
C30 Rh1 Al1 121.52(7) . .
Al1 Rh1 Al1 70.97(2) 2_655 .
N3 Al1 N1 92.38(9) . .
N3 Al1 Rh1 110.43(6) . 2_655
N1 Al1 Rh1 113.95(7) . 2_655
N3 Al1 Rh1 116.25(7) . .
N1 Al1 Rh1 114.22(7) . .
Rh1 Al1 Rh1 108.94(2) 2_655 .
N3 Al1 Al1 130.34(6) . 2_655
N1 Al1 Al1 137.23(6) . 2_655
Rh1 Al1 Al1 55.01(2) 2_655 2_655
Rh1 Al1 Al1 54.02(2) . 2_655
C1 N1 C6 115.6(2) . .
C1 N1 Al1 119.39(17) . .
C6 N1 Al1 124.97(15) . .
N1 C1 C2 123.2(2) . .
N1 C1 C4 120.1(2) . .
C2 C1 C4 116.7(2) . .
C1 C2 C3 127.0(2) . .
N3 C3 C2 123.2(2) . .
N3 C3 C5 120.1(3) . .
C2 C3 C5 116.6(2) . .
C3 N3 C15 116.2(2) . .
C3 N3 Al1 120.14(18) . .
C15 N3 Al1 123.55(15) . .
C11 C6 C7 119.9(2) . .
C11 C6 N1 121.5(2) . .
C7 C6 N1 118.6(2) . .
C8 C7 C6 119.1(3) . .
C8 C7 C12 119.4(2) . .
C6 C7 C12 121.5(2) . .
C9 C8 C7 122.3(2) . .
C10 C9 C8 117.3(2) . .
C10 C9 C13 121.4(3) . .
C8 C9 C13 121.2(3) . .
C9 C10 C11 122.6(3) . .
C10 C11 C6 118.7(2) . .
C10 C11 C14 119.3(2) . .
C6 C11 C14 121.8(2) . .
C16 C15 C20 120.0(2) . .
C16 C15 N3 121.4(2) . .
C20 C15 N3 118.6(2) . .
C17 C16 C15 118.5(2) . .
C17 C16 C21 118.5(2) . .
C15 C16 C21 123.0(2) . .
C18 C17 C16 122.6(3) . .
C17 C18 C19 117.8(3) . .
C17 C18 C22 120.3(3) . .
C19 C18 C22 121.9(3) . .
C20 C19 C18 121.8(3) . .
C19 C20 C15 119.2(3) . .
C19 C20 C23 120.7(3) . .
C15 C20 C23 120.1(3) . .
C34 C30 C31 107.2(2) . .
C34 C30 C35 127.0(3) . .
C31 C30 C35 124.5(2) . .
C34 C30 Rh1 71.23(13) . .
C31 C30 Rh1 68.41(14) . .
C35 C30 Rh1 135.60(19) . .
C32 C31 C30 108.6(2) . .
C32 C31 C36 125.9(2) . .
C30 C31 C36 124.6(2) . .
C32 C31 Rh1 72.62(14) . .
C30 C31 Rh1 75.63(14) . .
C36 C31 Rh1 126.40(18) . .
C33 C32 C31 107.6(2) . .
C33 C32 C37 125.3(2) . .
C31 C32 C37 125.7(3) . .
C33 C32 Rh1 73.00(13) . .
C31 C32 Rh1 70.81(13) . .
C37 C32 Rh1 132.46(18) . .
C32 C33 C34 107.7(2) . .
C32 C33 C38 124.7(2) . .
C34 C33 C38 125.7(3) . .
C32 C33 Rh1 70.95(13) . .
C34 C33 Rh1 72.55(13) . .
C38 C33 Rh1 134.58(18) . .
C30 C34 C33 108.7(2) . .
C30 C34 C39 125.5(2) . .
C33 C34 C39 124.9(3) . .
C30 C34 Rh1 73.57(14) . .
C33 C34 Rh1 71.51(13) . .
C39 C34 Rh1 129.45(17) . .
C42 C41 C46 120.0 . .
C41 C42 C43 120.0 . .
C44 C43 C42 120.0 . .
C43 C44 C45 120.0 . .
C46 C45 C44 120.0 . .
C45 C46 C41 120.0 . .
C42' C41' C46' 120.0 . .
C43' C42' C41' 120.0 . .
C44' C43' C42' 120.0 . .
C45' C44' C43' 120.0 . .
C44' C45' C46' 120.0 . .
C45' C46' C41' 120.0 . .

loop_
_geom_bond_atom_site_label_1
_geom_bond_atom_site_label_2
_geom_bond_distance
_geom_bond_site_symmetry_2
Rh1 C31 2.261(2) .
Rh1 C32 2.285(2) .
Rh1 C33 2.312(2) .
Rh1 C34 2.325(2) .
Rh1 C30 2.356(2) .
Rh1 Al1 2.4973(7) 2_655
Rh1 Al1 2.5282(7) .
Al1 N3 1.974(2) .
Al1 N1 1.981(2) .
Al1 Rh1 2.4973(7) 2_655
Al1 Al1 2.9174(13) 2_655
N1 C1 1.342(3) .
N1 C6 1.448(3) .
C1 C2 1.395(4) .
C1 C4 1.515(4) .
C2 C3 1.399(4) .
C3 N3 1.339(3) .
C3 C5 1.506(4) .
N3 C15 1.454(3) .
C6 C11 1.397(4) .
C6 C7 1.407(4) .
C7 C8 1.390(4) .
C7 C12 1.498(4) .
C8 C9 1.389(4) .
C9 C10 1.388(4) .
C9 C13 1.505(4) .
C10 C11 1.397(4) .
C11 C14 1.504(4) .
C15 C16 1.398(4) .
C15 C20 1.408(4) .
C16 C17 1.395(4) .
C16 C21 1.506(4) .
C17 C18 1.384(4) .
C18 C19 1.391(4) .
C18 C22 1.507(4) .
C19 C20 1.388(4) .
C20 C23 1.497(4) .
C30 C34 1.416(4) .
C30 C31 1.428(4) .
C30 C35 1.498(4) .
C31 C32 1.426(4) .
C31 C36 1.498(4) .
C32 C33 1.423(4) .
C32 C37 1.502(4) .
C33 C34 1.431(4) .
C33 C38 1.504(4) .
C34 C39 1.505(4) .
C41 C42 1.3900 .
C41 C46 1.3900 .
C42 C43 1.3900 .
C43 C44 1.3900 .
C44 C45 1.3900 .
C45 C46 1.3900 .
C41' C42' 1.3900 .
C41' C46' 1.3900 .
C42' C43' 1.3900 .
C43' C44' 1.3900 .
C44' C45' 1.3900 .
C45' C46' 1.3900 .
